data_2240859
loop_
_publ_author_name
'Quinlivan, Patrick J.'
'Wu, Ja-Shin'
'Upmacis, Rita K.'

_publ_section_title
;
 Crystal structure of metronidazolium tetrachloridoaurate(III)
;
_journal_coeditor_code LH5766
_journal_issue 7
_journal_name_full 'Acta Crystallographica Section E'
_journal_page_first 810
_journal_page_last 812
_journal_paper_doi 10.1107/S2056989015010798
_journal_volume 71
_journal_year 2015
_chemical_formula_iupac '(C6 H10 N3 O3) [Au Cl4]'
_chemical_formula_moiety 'C6 H10 N3 O3 +, Au Cl4 -'
_chemical_formula_sum 'C6 H10 Au Cl4 N3 O3'
_chemical_formula_weight 510.94
_chemical_name_systematic
;1-(2-Hydroxyethyl)-2-methyl-5-nitro-1<i>H</i>-imidazol-3-ium
tetrachloridoaurate(III)]
;
_space_group_crystal_system monoclinic
_space_group_IT_number 14
_space_group_name_Hall '-P 2yn'
_space_group_name_H-M_alt 'P 1 21/n 1'
_symmetry_space_group_name_Hall '-P 2yn'
_symmetry_space_group_name_H-M 'P 1 21/n 1'
_atom_sites_solution_hydrogens mixed
_audit_creation_method SHELXL-2014/7
_cell_angle_alpha 90
_cell_angle_beta 94.384(4)
_cell_angle_gamma 90
_cell_formula_units_Z 4
_cell_length_a 7.324(2)
_cell_length_b 11.972(4)
_cell_length_c 15.667(5)
_cell_measurement_reflns_used 9874
_cell_measurement_temperature 130(2)
_cell_measurement_theta_max 30.57
_cell_measurement_theta_min 2.61
_cell_volume 1369.7(7)
_computing_cell_refinement
;
SAINT (Bruker, 2013)
;
_computing_data_collection
;
APEX2 (Bruker, 2013)
;
_computing_data_reduction
;
SAINT (Bruker, 2013)
;
_computing_molecular_graphics
;
SHELXTL (Sheldrick, 2008)
;
_computing_publication_material
;
SHELXTL (Sheldrick, 2008)
;
_computing_structure_refinement
;
SHELXL2014 (Sheldrick, 2015)
;
_computing_structure_solution
;
SHELXS97 (Sheldrick, 2008)
;
_diffrn_ambient_temperature 130(2)
_diffrn_measured_fraction_theta_full 1.000
_diffrn_measured_fraction_theta_max 0.990
_diffrn_measurement_device_type 'Bruker APEXII CCD'
_diffrn_measurement_method '\f and \w scans'
_diffrn_radiation_type MoK\a
_diffrn_radiation_wavelength 0.71073
_diffrn_reflns_av_R_equivalents 0.0414
_diffrn_reflns_limit_h_max 10
_diffrn_reflns_limit_h_min -10
_diffrn_reflns_limit_k_max 17
_diffrn_reflns_limit_k_min -17
_diffrn_reflns_limit_l_max 22
_diffrn_reflns_limit_l_min -22
_diffrn_reflns_number 22024
_diffrn_reflns_theta_full 25.242
_diffrn_reflns_theta_max 30.706
_diffrn_reflns_theta_min 2.143
_exptl_absorpt_coefficient_mu 11.520
_exptl_absorpt_correction_T_max 0.7461
_exptl_absorpt_correction_T_min 0.4261
_exptl_absorpt_correction_type multi-scan
_exptl_absorpt_process_details
;
(SADABS; Bruker, 2013)
;
_exptl_crystal_colour yellow
_exptl_crystal_density_diffrn 2.478
_exptl_crystal_description plate
_exptl_crystal_F_000 952
_exptl_crystal_size_max 0.230
_exptl_crystal_size_mid 0.040
_exptl_crystal_size_min 0.020
_refine_diff_density_max 1.298
_refine_diff_density_min -1.218
_refine_ls_extinction_method none
_refine_ls_goodness_of_fit_ref 1.162
_refine_ls_hydrogen_treatment mixed
_refine_ls_matrix_type full
_refine_ls_number_parameters 163
_refine_ls_number_reflns 4214
_refine_ls_number_restraints 0
_refine_ls_restrained_S_all 1.162
_refine_ls_R_factor_all 0.0283
_refine_ls_R_factor_gt 0.0207
_refine_ls_shift/su_max 0.001
_refine_ls_shift/su_mean 0.000
_refine_ls_structure_factor_coef Fsqd
_refine_ls_weighting_details 'w=1/[\s^2^(Fo^2^)+(0.0129P)^2^] where P=(Fo^2^+2Fc^2^)/3'
_refine_ls_weighting_scheme calc
_refine_ls_wR_factor_gt 0.0425
_refine_ls_wR_factor_ref 0.0447
_reflns_number_gt 3673
_reflns_number_total 4214
_reflns_threshold_expression I>2\s(I)
_cod_data_source_file lh5766sup1.cf
_cod_data_source_block I
_cod_original_cell_volume 1369.6(8)
_cod_database_code 2240859
_shelx_space_group_comment
;
The symmetry employed for this shelxl refinement is uniquely defined
by the following loop, which should always be used as a source of
symmetry information in preference to the above space-group names.
They are only intended as comments.
;
_shelx_estimated_absorpt_t_min 0.177
_shelx_estimated_absorpt_t_max 0.802

loop_
_space_group_symop_operation_xyz
'x, y, z'
'-x+1/2, y+1/2, -z+1/2'
'-x, -y, -z'
'x-1/2, -y-1/2, z-1/2'

loop_
_atom_site_type_symbol
_atom_site_label
_atom_site_fract_x
_atom_site_fract_y
_atom_site_fract_z
_atom_site_U_iso_or_equiv
_atom_site_adp_type
_atom_site_calc_flag
_atom_site_occupancy
Au Au 0.36629(2) 0.79983(2) 0.58625(2) 0.01868(4) Uani d 1
Cl Cl1 0.26070(11) 0.84595(7) 0.45047(5) 0.03247(17) Uani d 1
Cl Cl2 0.44092(10) 0.62541(6) 0.54111(5) 0.03012(16) Uani d 1
Cl Cl3 0.46029(10) 0.75210(6) 0.72389(5) 0.02610(15) Uani d 1
Cl Cl4 0.29498(10) 0.97418(6) 0.63205(5) 0.02831(15) Uani d 1
O O1 0.8047(3) 0.7553(2) 0.41611(14) 0.0367(5) Uani d 1
O O2 0.9242(3) 0.60835(18) 0.47815(14) 0.0331(5) Uani d 1
O O3 0.7450(3) 0.55236(18) 0.73360(15) 0.0265(5) Uani d 1
H H3 0.684(5) 0.591(3) 0.719(2) 0.042(13) Uiso d 1
N N1 0.8446(3) 0.89061(19) 0.65413(15) 0.0175(4) Uani d 1
H H01 0.810(5) 0.953(3) 0.685(2) 0.042(10) Uiso d 1
N N2 0.9387(3) 0.72022(17) 0.63739(14) 0.0159(4) Uani d 1
N N3 0.8670(3) 0.70319(19) 0.47846(15) 0.0223(5) Uani d 1
C C1 0.8127(4) 0.8685(2) 0.56913(17) 0.0191(5) Uani d 1
H H1A 0.7604 0.9173 0.5261 0.023 Uiso calc 1
C C2 0.8708(3) 0.7626(2) 0.55853(17) 0.0158(5) Uani d 1
C C3 0.9200(4) 0.8016(2) 0.69521(17) 0.0170(5) Uani d 1
C C4 0.9783(4) 0.7982(3) 0.78720(19) 0.0272(6) Uani d 1
H H4A 0.9318 0.8643 0.8154 0.041 Uiso calc 1
H H4B 1.1123 0.7972 0.7949 0.041 Uiso calc 1
H H4C 0.9295 0.7307 0.8126 0.041 Uiso calc 1
C C5 1.0107(4) 0.6070(2) 0.65912(18) 0.0198(5) Uani d 1
H H5A 1.0863 0.6102 0.7142 0.024 Uiso calc 1
H H5B 1.0904 0.5822 0.6145 0.024 Uiso calc 1
C C6 0.8579(4) 0.5230(2) 0.66604(18) 0.0227(6) Uani d 1
H H6A 0.7818 0.5199 0.6111 0.027 Uiso calc 1
H H6B 0.9111 0.4479 0.6773 0.027 Uiso calc 1

loop_
_atom_site_aniso_label
_atom_site_aniso_U_11
_atom_site_aniso_U_22
_atom_site_aniso_U_33
_atom_site_aniso_U_12
_atom_site_aniso_U_13
_atom_site_aniso_U_23
Au 0.01490(5) 0.01746(6) 0.02409(6) -0.00147(4) 0.00416(4) -0.00253(4)
Cl1 0.0438(4) 0.0304(4) 0.0234(4) 0.0042(3) 0.0037(3) -0.0009(3)
Cl2 0.0286(4) 0.0222(3) 0.0400(4) 0.0024(3) 0.0057(3) -0.0092(3)
Cl3 0.0255(3) 0.0251(3) 0.0272(4) 0.0036(3) -0.0008(3) -0.0012(3)
Cl4 0.0360(4) 0.0193(3) 0.0292(4) 0.0033(3) 0.0002(3) -0.0038(3)
O1 0.0516(15) 0.0375(13) 0.0193(11) 0.0047(11) -0.0090(10) -0.0008(10)
O2 0.0468(14) 0.0221(11) 0.0309(12) 0.0056(10) 0.0058(10) -0.0077(9)
O3 0.0250(11) 0.0233(11) 0.0327(13) 0.0053(9) 0.0109(9) 0.0075(9)
N1 0.0172(10) 0.0152(10) 0.0203(11) -0.0003(9) 0.0023(9) -0.0003(9)
N2 0.0146(10) 0.0157(10) 0.0175(11) 0.0000(8) 0.0021(8) 0.0014(8)
N3 0.0253(12) 0.0233(12) 0.0181(12) -0.0032(10) 0.0010(9) -0.0019(9)
C1 0.0217(13) 0.0198(13) 0.0157(12) 0.0003(10) -0.0001(10) 0.0012(10)
C2 0.0184(12) 0.0152(11) 0.0138(12) -0.0023(10) 0.0008(9) -0.0006(9)
C3 0.0146(12) 0.0188(12) 0.0180(13) -0.0012(10) 0.0038(10) 0.0002(10)
C4 0.0292(16) 0.0355(17) 0.0167(14) 0.0031(13) 0.0011(12) -0.0009(12)
C5 0.0181(12) 0.0170(12) 0.0245(14) 0.0051(10) 0.0026(10) 0.0064(10)
C6 0.0254(14) 0.0164(13) 0.0271(15) 0.0029(11) 0.0072(12) 0.0046(11)

loop_
_atom_type_symbol
_atom_type_description
_atom_type_scat_dispersion_real
_atom_type_scat_dispersion_imag
_atom_type_scat_source
C C 0.0033 0.0016 'International Tables Vol C Tables 4.2.6.8 and 6.1.1.4'
H H 0.0000 0.0000 'International Tables Vol C Tables 4.2.6.8 and 6.1.1.4'
N N 0.0061 0.0033 'International Tables Vol C Tables 4.2.6.8 and 6.1.1.4'
O O 0.0106 0.0060 'International Tables Vol C Tables 4.2.6.8 and 6.1.1.4'
Cl Cl 0.1484 0.1585 'International Tables Vol C Tables 4.2.6.8 and 6.1.1.4'
Au Au -2.0133 8.8022 'International Tables Vol C Tables 4.2.6.8 and 6.1.1.4'

loop_
_geom_angle_atom_site_label_1
_geom_angle_atom_site_label_2
_geom_angle_atom_site_label_3
_geom_angle
Cl1 Au Cl4 90.14(3)
Cl1 Au Cl2 90.27(3)
Cl4 Au Cl2 179.36(3)
Cl1 Au Cl3 177.66(3)
Cl4 Au Cl3 89.52(3)
Cl2 Au Cl3 90.09(3)
C6 O3 H3 108(3)
C3 N1 C1 110.4(2)
C3 N1 H01 120(2)
C1 N1 H01 129(2)
C3 N2 C2 106.6(2)
C3 N2 C5 124.1(2)
C2 N2 C5 129.3(2)
O2 N3 O1 125.9(3)
O2 N3 C2 118.9(2)
O1 N3 C2 115.2(2)
C2 C1 N1 105.7(2)
C2 C1 H1A 127.1
N1 C1 H1A 127.1
C1 C2 N2 109.1(2)
C1 C2 N3 125.8(2)
N2 C2 N3 125.1(2)
N1 C3 N2 108.2(2)
N1 C3 C4 124.7(2)
N2 C3 C4 127.0(2)
C3 C4 H4A 109.5
C3 C4 H4B 109.5
H4A C4 H4B 109.5
C3 C4 H4C 109.5
H4A C4 H4C 109.5
H4B C4 H4C 109.5
N2 C5 C6 111.8(2)
N2 C5 H5A 109.3
C6 C5 H5A 109.3
N2 C5 H5B 109.3
C6 C5 H5B 109.3
H5A C5 H5B 107.9
O3 C6 C5 111.1(2)
O3 C6 H6A 109.4
C5 C6 H6A 109.4
O3 C6 H6B 109.4
C5 C6 H6B 109.4
H6A C6 H6B 108.0

loop_
_geom_bond_atom_site_label_1
_geom_bond_atom_site_label_2
_geom_bond_distance
Au Cl1 2.2752(10)
Au Cl4 2.2807(9)
Au Cl2 2.2844(9)
Au Cl3 2.2855(10)
O1 N3 1.218(3)
O2 N3 1.210(3)
O3 C6 1.436(3)
O3 H3 0.67(4)
N1 C3 1.341(3)
N1 C1 1.360(3)
N1 H01 0.94(4)
N2 C3 1.345(3)
N2 C2 1.392(3)
N2 C5 1.485(3)
N3 C2 1.441(3)
C1 C2 1.351(4)
C1 H1A 0.9500
C3 C4 1.472(4)
C4 H4A 0.9800
C4 H4B 0.9800
C4 H4C 0.9800
C5 C6 1.515(4)
C5 H5A 0.9900
C5 H5B 0.9900
C6 H6A 0.9900
C6 H6B 0.9900

loop_
_geom_hbond_atom_site_label_D
_geom_hbond_atom_site_label_H
_geom_hbond_atom_site_label_A
_geom_hbond_site_symmetry_A
_geom_hbond_distance_DH
_geom_hbond_distance_HA
_geom_hbond_distance_DA
_geom_hbond_angle_DHA
N1 H01 O3 2_656 0.94(4) 1.81(4) 2.729(3) 166(3)
O3 H3 Cl3 . 0.67(4) 2.54(4) 3.169(2) 158(4)

_cod_database_fobs_code 2240859
